data_2003008
loop_
_publ_author_name
'Iversen, B. B.'
'Larsen, F. K.'
'Pinkerton, A. A.'
'Martin, A.'
'Darovsky, A.'
'Reynolds, P. A.'

_publ_section_title
;
 Accurate charge densities in days -- use of synchrotrons,
 image plates and very low temperatures
;
_journal_coden_ASTM ASBSDK
_journal_issue 3
_journal_name_full
;
 Acta Crystallographica, Section B: Structural Science
;
_journal_page_first 363
_journal_page_last 374
_journal_paper_doi 10.1107/s0108768198010398
_journal_volume 55
_journal_year 1999
_chemical_formula_moiety 'C8 H24 P4 S8 Th'
_chemical_formula_sum 'C8 H24 P4 S8 Th'
_chemical_formula_weight 732.7
_symmetry_cell_setting tetragonal
_symmetry_space_group_name_Hall 'P 4n 2n'
_symmetry_space_group_name_H-M 'P 42 21 2'
_cell_angle_alpha 90
_cell_angle_beta 90
_cell_angle_gamma 90
_cell_formula_units_Z 2
_cell_length_a 10.3860(10)
_cell_length_b 10.3860(10)
_cell_length_c 11.742(2)
_cell_measurement_reflns_used ?
_cell_measurement_temperature ?
_cell_measurement_theta_max 23
_cell_measurement_theta_min 0
_cell_volume 1266.6(4)
_diffrn_ambient_temperature 9.0(10)
_diffrn_radiation_source ?
_diffrn_radiation_type 'Ag K\a'
_diffrn_radiation_wavelength 0.5603
_diffrn_reflns_limit_h_max 19
_diffrn_reflns_limit_h_min -19
_diffrn_reflns_limit_k_max 19
_diffrn_reflns_limit_k_min -6
_diffrn_reflns_limit_l_max 22
_diffrn_reflns_limit_l_min -22
_diffrn_reflns_theta_max 32
_diffrn_reflns_theta_min 30
_exptl_absorpt_coefficient_mu 5.35
_exptl_absorpt_correction_T_max 0.49
_exptl_absorpt_correction_T_min 0.42
_exptl_absorpt_correction_type ?
_exptl_crystal_colour ?
_exptl_crystal_density_diffrn 1.92
_exptl_crystal_density_meas ?
_exptl_crystal_density_method ?
_exptl_crystal_description 'Octahedron 0.076 mm face to face'
_exptl_crystal_F_000 694.7
_exptl_crystal_size_max ?
_exptl_crystal_size_mid ?
_exptl_crystal_size_min ?
_exptl_crystal_size_rad ?
_reflns_number_observed 2529
_reflns_number_total 5826
_cod_depositor_comments
;
 Updated bibliographic information.

 Antanas Vaitkus,
 2020-03-18

The following automatic conversions were performed:
'_symmetry_cell_setting' value 'Tetragonal' changed to 'tetragonal'
according to '/home/saulius/struct/CIF-dictionaries/cif_core.dic'
dictionary named 'cif_core.dic' version 2.4.1 from 2010-06-29.

Automatic conversion script
Id: cif_fix_enum 1527 2010-12-29 10:47:43Z saulius 
;
_cod_database_code 2003008

loop_
_atom_site_aniso_label
_atom_site_aniso_U_11
_atom_site_aniso_U_22
_atom_site_aniso_U_33
_atom_site_aniso_U_12
_atom_site_aniso_U_13
_atom_site_aniso_U_23
Th .0043(2) .0043 .00440(10) .00010(10) 0 0
S(1) .0051(4) .0059(4) .0061(4) .0006(3) -.0013(3) -.0005(3)
S(2) .0052(4) .0064(4) .0068(4) .0011(3) -.0023(3) -.0010(3)
C(1) .016(2) .0034(15) .018(2) -.0052(14) .0019(16) .0009(14)
C(2) .0116(19) .0127(19) .0081(18) .0004(15) -.0008(14) .0008(14)
P .0049(4) .0046(4) .0046(4) .0001(3) -.0013(3) -.0002(3)

loop_
_atom_site_label
_atom_site_fract_x
_atom_site_fract_y
_atom_site_fract_z
Th .0 .0 .0
S(1) -.08771(9) .24144(9) .09888(8)
S(2) .18488(9) .09427(9) .16256(9)
C(1) .1757(5) .3902(5) .1186(5)
C(2) .0574(5) .2963(5) .3265(4)
P .08313(10) .25808(10) .17869(8)
H(1) .191(5) .371(5) .044(4)
H(2) .264(5) .377(5) .156(5)
H(3) .117(6) .465(6) .124(5)
H(4) .017(7) .221(5) .359(4)
H(5) .121(5) .309(5) .359(3)
H(6) -.004(8) .354(6) .335(5)
